data_4070367
loop_
_publ_author_name
'Ylijoki, Kai E. O.'
'Witherell, Ross D.'
'Kirk, Andrew D.'
'B\"ocklein, Sebastian'
'Lofstrand, Verner A.'
'McDonald, Robert'
'Ferguson, Michael J.'
'Stryker, Jeffrey M.'

_publ_section_title
;
 Synthesis, Structure, and Reactivity of Alkyl-Substituted Half-Sandwich
 \h5-Pentadienyl Complexes of Cobalt
;
_journal_issue 23
_journal_name_full Organometallics
_journal_page_first 6807
_journal_paper_doi 10.1021/om900754h
_journal_volume 28
_journal_year 2009
_chemical_formula_moiety 'C18 H28 Co, F6 P'
_chemical_formula_sum 'C18 H28 Co F6 P'
_chemical_formula_weight 448.30
_chemical_name_systematic
;

 ?

;
_space_group_IT_number 14
_symmetry_cell_setting monoclinic
_symmetry_space_group_name_Hall '-P 2yn'
_symmetry_space_group_name_H-M 'P 1 21/n 1'
_atom_sites_solution_hydrogens geom
_atom_sites_solution_primary direct
_atom_sites_solution_secondary difmap
_audit_creation_method SHELXL-97
_cell_angle_alpha 90.00
_cell_angle_beta 93.353(2)
_cell_angle_gamma 90.00
_cell_formula_units_Z 4
_cell_length_a 8.5972(10)
_cell_length_b 15.7180(17)
_cell_length_c 14.4524(16)
_cell_measurement_reflns_used 6702
_cell_measurement_temperature 193(2)
_cell_measurement_theta_max 26.36
_cell_measurement_theta_min 2.59
_cell_volume 1949.6(4)
_computing_cell_refinement 'Bruker SAINT (Bruker, 1997)'
_computing_data_collection 'Bruker SMART (Bruker, 1997)'
_computing_data_reduction 'Bruker SAINT (Bruker, 1997)'
_computing_molecular_graphics 'Bruker SHELXTL (Bruker, 1997)'
_computing_publication_material 'Bruker SHELXTL (Bruker, 1997)'
_computing_structure_refinement 'SHELXL-97 (Sheldrick, 1997)'
_computing_structure_solution 'SHELXS-97 (Sheldrick, 1990)'
_diffrn_ambient_temperature 193(2)
_diffrn_detector_area_resol_mean 8.192
_diffrn_measured_fraction_theta_full 0.997
_diffrn_measured_fraction_theta_max 0.997
_diffrn_measurement_device_type 'Bruker PLATFORM diffractometer/SMART 1000 CCD area detector'
_diffrn_measurement_method '\w scans'
_diffrn_radiation_monochromator graphite
_diffrn_radiation_source 'fine-focus sealed tube'
_diffrn_radiation_type MoK\a
_diffrn_radiation_wavelength 0.71073
_diffrn_reflns_av_R_equivalents 0.0000
_diffrn_reflns_av_sigmaI/netI 0.0110
_diffrn_reflns_limit_h_max 10
_diffrn_reflns_limit_h_min -10
_diffrn_reflns_limit_k_max 19
_diffrn_reflns_limit_k_min 0
_diffrn_reflns_limit_l_max 18
_diffrn_reflns_limit_l_min 0
_diffrn_reflns_number 5926
_diffrn_reflns_theta_full 26.43
_diffrn_reflns_theta_max 26.43
_diffrn_reflns_theta_min 1.92
_diffrn_standards_decay_% 0
_diffrn_standards_interval_time 0
_diffrn_standards_number 0
_exptl_absorpt_coefficient_mu 1.016
_exptl_absorpt_correction_T_max 0.7369
_exptl_absorpt_correction_T_min 0.6521
_exptl_absorpt_correction_type multi-scan
_exptl_absorpt_process_details 'TWINABS (Sheldrick, 2002)'
_exptl_crystal_colour red
_exptl_crystal_density_diffrn 1.527
_exptl_crystal_density_method 'not measured'
_exptl_crystal_description prism
_exptl_crystal_F_000 928
_exptl_crystal_size_max 0.46
_exptl_crystal_size_mid 0.37
_exptl_crystal_size_min 0.32
_refine_diff_density_max 1.080
_refine_diff_density_min -0.470
_refine_diff_density_rms 0.127
_refine_ls_extinction_method none
_refine_ls_goodness_of_fit_ref 1.100
_refine_ls_hydrogen_treatment constr
_refine_ls_matrix_type full
_refine_ls_number_parameters 244
_refine_ls_number_reflns 5926
_refine_ls_number_restraints 0
_refine_ls_restrained_S_all 1.100
_refine_ls_R_factor_all 0.0490
_refine_ls_R_factor_gt 0.0410
_refine_ls_shift/su_max 0.001
_refine_ls_shift/su_mean 0.000
_refine_ls_structure_factor_coef Fsqd
_refine_ls_weighting_details 'calc w=1/[\s^2^(Fo^2^)+(0.0695P)^2^+1.2863P] where P=(Fo^2^+2Fc^2^)/3'
_refine_ls_weighting_scheme calc
_refine_ls_wR_factor_gt 0.1271
_refine_ls_wR_factor_ref 0.1322
_reflns_number_gt 4757
_reflns_number_total 5926
_reflns_threshold_expression I>2\s(I)
_cod_data_source_file om900754h_si_002.cif
_cod_data_source_block 7g
_cod_depositor_comments
;
The following automatic conversions were performed:

'_symmetry_cell_setting' value 'Monoclinic' changed to 'monoclinic'
according to /home/saulius/struct/CIF-dictionaries/cif_core.dic
dictionary named 'cif_core.dic' version 2.4.2 from 2011-04-26.

Automatic conversion script
Id: cif_fix_values 1715 2011-07-08 13:25:40Z adriana 
;
_cod_original_sg_symbol_H-M 'P 21/n'
_cod_database_code 4070367

loop_
_symmetry_equiv_pos_as_xyz
'x, y, z'
'-x+1/2, y+1/2, -z+1/2'
'-x, -y, -z'
'x-1/2, -y-1/2, z-1/2'

loop_
_atom_site_label
_atom_site_type_symbol
_atom_site_fract_x
_atom_site_fract_y
_atom_site_fract_z
_atom_site_U_iso_or_equiv
_atom_site_adp_type
_atom_site_occupancy
_atom_site_symmetry_multiplicity
_atom_site_calc_flag
_atom_site_refinement_flags
Co Co 0.26571(4) 0.257603(17) 0.44896(2) 0.02102(11) Uani 1 1 d .
C1 C 0.3622(3) 0.38366(15) 0.47854(19) 0.0349(5) Uani 1 1 d .
H1 H 0.4080 0.3870 0.5436 0.042 Uiso 1 1 calc R
C2 C 0.4566(3) 0.33453(15) 0.42307(17) 0.0321(5) Uani 1 1 d .
C3 C 0.5051(3) 0.25085(13) 0.4498(2) 0.0288(5) Uani 1 1 d .
H3 H 0.5454 0.2160 0.3985 0.035 Uiso 1 1 calc R
C4 C 0.4509(3) 0.20261(15) 0.52448(15) 0.0264(5) Uani 1 1 d .
C5 C 0.3429(3) 0.23469(16) 0.58622(17) 0.0295(5) Uani 1 1 d .
H5A H 0.3762 0.2849 0.6238 0.035 Uiso 1 1 calc R
H5B H 0.2839 0.1922 0.6206 0.035 Uiso 1 1 calc R
C6 C 0.2953(4) 0.46818(17) 0.4474(2) 0.0520(8) Uani 1 1 d .
H6A H 0.3723 0.5131 0.4613 0.062 Uiso 1 1 calc R
H6B H 0.2011 0.4799 0.4802 0.062 Uiso 1 1 calc R
H6C H 0.2692 0.4666 0.3805 0.062 Uiso 1 1 calc R
C7 C 0.5039(4) 0.3645(2) 0.3292(2) 0.0496(7) Uani 1 1 d .
H7A H 0.5954 0.4014 0.3373 0.060 Uiso 1 1 calc R
H7B H 0.4177 0.3962 0.2982 0.060 Uiso 1 1 calc R
H7C H 0.5290 0.3152 0.2914 0.060 Uiso 1 1 calc R
C8 C 0.4964(3) 0.10993(15) 0.52873(18) 0.0342(5) Uani 1 1 d .
H8A H 0.5051 0.0882 0.4657 0.041 Uiso 1 1 calc R
H8B H 0.4166 0.0776 0.5594 0.041 Uiso 1 1 calc R
H8C H 0.5968 0.1038 0.5638 0.041 Uiso 1 1 calc R
C10 C 0.0560(3) 0.19857(17) 0.46742(18) 0.0318(5) Uani 1 1 d .
C11 C 0.0316(3) 0.28233(17) 0.43331(18) 0.0324(5) Uani 1 1 d .
C12 C 0.0976(3) 0.28643(16) 0.34443(17) 0.0308(5) Uani 1 1 d .
C13 C 0.1640(3) 0.20579(16) 0.32556(16) 0.0298(5) Uani 1 1 d .
C14 C 0.1386(3) 0.15139(15) 0.40105(17) 0.0299(5) Uani 1 1 d .
C15 C -0.0080(4) 0.1637(2) 0.5537(2) 0.0528(8) Uani 1 1 d .
H15A H -0.0117 0.2089 0.6002 0.063 Uiso 1 1 calc R
H15B H 0.0592 0.1175 0.5780 0.063 Uiso 1 1 calc R
H15C H -0.1134 0.1418 0.5394 0.063 Uiso 1 1 calc R
C16 C -0.0620(3) 0.3498(2) 0.4777(2) 0.0493(7) Uani 1 1 d .
H16A H -0.1724 0.3339 0.4732 0.059 Uiso 1 1 calc R
H16B H -0.0483 0.4041 0.4458 0.059 Uiso 1 1 calc R
H16C H -0.0265 0.3556 0.5431 0.059 Uiso 1 1 calc R
C17 C 0.0805(4) 0.3593(2) 0.2781(2) 0.0513(8) Uani 1 1 d .
H17A H 0.1733 0.3629 0.2420 0.062 Uiso 1 1 calc R
H17B H 0.0688 0.4123 0.3127 0.062 Uiso 1 1 calc R
H17C H -0.0117 0.3505 0.2361 0.062 Uiso 1 1 calc R
C18 C 0.2363(3) 0.1813(2) 0.23741(19) 0.0441(7) Uani 1 1 d .
H18A H 0.2840 0.2315 0.2105 0.053 Uiso 1 1 calc R
H18B H 0.1558 0.1585 0.1934 0.053 Uiso 1 1 calc R
H18C H 0.3163 0.1378 0.2507 0.053 Uiso 1 1 calc R
C19 C 0.1750(4) 0.05827(16) 0.4051(2) 0.0474(7) Uani 1 1 d .
H19A H 0.0890 0.0263 0.3742 0.057 Uiso 1 1 calc R
H19B H 0.1887 0.0402 0.4700 0.057 Uiso 1 1 calc R
H19C H 0.2711 0.0473 0.3738 0.057 Uiso 1 1 calc R
P P 0.71601(7) 0.06672(4) 0.26610(4) 0.03056(17) Uani 1 1 d .
F1 F 0.54700(18) 0.04895(12) 0.30241(12) 0.0466(4) Uani 1 1 d .
F2 F 0.88441(19) 0.08393(12) 0.22923(13) 0.0520(4) Uani 1 1 d .
F3 F 0.6604(3) 0.03317(19) 0.16683(14) 0.0795(7) Uani 1 1 d .
F4 F 0.7709(3) 0.0999(2) 0.36563(15) 0.0899(9) Uani 1 1 d .
F5 F 0.6607(3) 0.15919(14) 0.2361(2) 0.0913(9) Uani 1 1 d .
F6 F 0.7674(3) -0.02656(14) 0.29586(19) 0.0818(8) Uani 1 1 d .

loop_
_atom_site_aniso_label
_atom_site_aniso_U_11
_atom_site_aniso_U_22
_atom_site_aniso_U_33
_atom_site_aniso_U_23
_atom_site_aniso_U_13
_atom_site_aniso_U_12
Co 0.02186(19) 0.01988(16) 0.02125(18) 0.00078(10) 0.00066(12) 0.00016(10)
C1 0.0358(13) 0.0247(11) 0.0434(14) -0.0024(10) -0.0035(11) -0.0057(10)
C2 0.0297(12) 0.0286(11) 0.0378(13) 0.0042(10) 0.0011(10) -0.0089(9)
C3 0.0224(12) 0.0310(13) 0.0329(14) -0.0029(8) 0.0012(10) -0.0015(8)
C4 0.0254(11) 0.0284(11) 0.0248(10) -0.0005(9) -0.0034(8) 0.0026(8)
C5 0.0312(13) 0.0358(12) 0.0212(11) -0.0004(9) -0.0016(9) 0.0026(10)
C6 0.0592(19) 0.0238(12) 0.072(2) -0.0013(13) -0.0067(16) 0.0002(12)
C7 0.0524(17) 0.0475(16) 0.0502(17) 0.0168(13) 0.0138(14) -0.0078(14)
C8 0.0387(13) 0.0311(12) 0.0328(12) 0.0027(10) 0.0008(10) 0.0093(10)
C10 0.0223(11) 0.0373(13) 0.0356(13) 0.0022(10) 0.0005(9) -0.0055(9)
C11 0.0228(11) 0.0366(13) 0.0371(13) -0.0051(11) -0.0045(9) 0.0046(10)
C12 0.0322(12) 0.0291(12) 0.0299(12) -0.0004(10) -0.0089(9) 0.0020(10)
C13 0.0282(11) 0.0318(12) 0.0288(11) -0.0067(9) -0.0040(9) -0.0019(9)
C14 0.0254(11) 0.0260(11) 0.0377(13) -0.0029(9) -0.0026(9) -0.0049(9)
C15 0.0409(16) 0.070(2) 0.0484(17) 0.0110(15) 0.0125(13) -0.0147(15)
C16 0.0348(14) 0.0519(17) 0.0610(19) -0.0162(15) 0.0021(13) 0.0138(13)
C17 0.068(2) 0.0442(16) 0.0396(15) 0.0108(12) -0.0182(14) 0.0029(14)
C18 0.0430(15) 0.0564(18) 0.0333(13) -0.0147(12) 0.0045(11) -0.0009(13)
C19 0.0437(15) 0.0250(13) 0.072(2) 0.0002(12) -0.0082(14) -0.0038(11)
P 0.0305(3) 0.0316(3) 0.0302(3) -0.0004(2) 0.0069(2) 0.0008(2)
F1 0.0346(8) 0.0578(10) 0.0485(9) 0.0024(8) 0.0125(7) -0.0004(7)
F2 0.0365(9) 0.0650(11) 0.0562(11) 0.0020(9) 0.0176(8) -0.0053(8)
F3 0.0726(14) 0.127(2) 0.0392(11) -0.0204(12) 0.0078(9) -0.0268(14)
F4 0.0551(12) 0.160(3) 0.0556(12) -0.0485(15) 0.0108(10) -0.0297(14)
F5 0.0810(15) 0.0484(12) 0.150(2) 0.0382(14) 0.0516(16) 0.0191(11)
F6 0.0840(16) 0.0554(12) 0.1117(19) 0.0392(13) 0.0537(14) 0.0299(11)

loop_
_atom_type_symbol
_atom_type_description
_atom_type_scat_dispersion_real
_atom_type_scat_dispersion_imag
_atom_type_scat_source
C C 0.0033 0.0016 'International Tables Vol C Tables 4.2.6.8 and 6.1.1.4'
H H 0.0000 0.0000 'International Tables Vol C Tables 4.2.6.8 and 6.1.1.4'
F F 0.0171 0.0103 'International Tables Vol C Tables 4.2.6.8 and 6.1.1.4'
P P 0.1023 0.0942 'International Tables Vol C Tables 4.2.6.8 and 6.1.1.4'
Co Co 0.3494 0.9721 'International Tables Vol C Tables 4.2.6.8 and 6.1.1.4'

loop_
_geom_angle_atom_site_label_1
_geom_angle_atom_site_label_2
_geom_angle_atom_site_label_3
_geom_angle
C11 Co C10 40.35(11)
C11 Co C3 169.99(10)
C10 Co C3 149.11(10)
C11 Co C4 149.21(10)
C10 Co C4 113.37(10)
C3 Co C4 40.24(10)
C11 Co C12 40.70(10)
C10 Co C12 67.38(10)
C3 Co C12 131.87(11)
C4 Co C12 163.04(9)
C11 Co C5 113.17(11)
C10 Co C5 91.80(10)
C3 Co C5 73.94(11)
C4 Co C5 39.92(9)
C12 Co C5 153.87(10)
C11 Co C2 130.31(11)
C10 Co C2 170.66(10)
C3 Co C2 40.20(9)
C4 Co C2 75.38(10)
C12 Co C2 105.29(10)
C5 Co C2 93.48(10)
C11 Co C14 67.91(10)
C10 Co C14 40.40(10)
C3 Co C14 117.61(9)
C4 Co C14 102.28(9)
C12 Co C14 66.77(10)
C5 Co C14 107.95(10)
C2 Co C14 143.45(10)
C11 Co C13 67.86(10)
C10 Co C13 67.16(10)
C3 Co C13 110.52(10)
C4 Co C13 123.71(9)
C12 Co C13 39.78(10)
C5 Co C13 146.38(10)
C2 Co C13 111.34(10)
C14 Co C13 39.37(10)
C11 Co C1 102.07(10)
C10 Co C1 135.23(10)
C3 Co C1 71.17(9)
C4 Co C1 90.23(9)
C12 Co C1 100.65(10)
C5 Co C1 82.77(10)
C2 Co C1 38.34(10)
C14 Co C1 167.37(10)
C13 Co C1 130.72(10)
C2 C1 C6 122.5(3)
C2 C1 Co 67.32(13)
C6 C1 Co 127.52(19)
C1 C2 C3 121.5(2)
C1 C2 C7 122.3(2)
C3 C2 C7 116.1(2)
C1 C2 Co 74.34(14)
C3 C2 Co 68.79(14)
C7 C2 Co 126.53(19)
C4 C3 C2 126.5(2)
C4 C3 Co 70.14(14)
C2 C3 Co 71.02(14)
C5 C4 C3 123.0(2)
C5 C4 C8 119.7(2)
C3 C4 C8 116.8(2)
C5 C4 Co 70.77(14)
C3 C4 Co 69.62(14)
C8 C4 Co 127.95(17)
C4 C5 Co 69.31(14)
C11 C10 C14 108.5(2)
C11 C10 C15 125.2(2)
C14 C10 C15 126.1(3)
C11 C10 Co 69.45(13)
C14 C10 Co 71.00(13)
C15 C10 Co 129.8(2)
C10 C11 C12 107.2(2)
C10 C11 C16 125.5(2)
C12 C11 C16 127.0(3)
C10 C11 Co 70.20(13)
C12 C11 Co 70.75(14)
C16 C11 Co 129.48(19)
C13 C12 C11 108.4(2)
C13 C12 C17 125.8(2)
C11 C12 C17 125.4(2)
C13 C12 Co 71.06(13)
C11 C12 Co 68.55(13)
C17 C12 Co 132.1(2)
C14 C13 C12 108.0(2)
C14 C13 C18 126.2(2)
C12 C13 C18 125.6(2)
C14 C13 Co 69.83(13)
C12 C13 Co 69.16(13)
C18 C13 Co 130.33(18)
C13 C14 C10 108.0(2)
C13 C14 C19 125.5(2)
C10 C14 C19 126.2(2)
C13 C14 Co 70.80(13)
C10 C14 Co 68.60(13)
C19 C14 Co 131.57(18)
F4 P F3 179.66(14)
F4 P F5 90.88(18)
F3 P F5 89.28(17)
F4 P F6 89.70(17)
F3 P F6 90.14(15)
F5 P F6 178.68(15)
F4 P F2 91.13(11)
F3 P F2 89.18(11)
F5 P F2 90.97(11)
F6 P F2 90.21(11)
F4 P F1 89.29(10)
F3 P F1 90.41(11)
F5 P F1 89.20(11)
F6 P F1 89.62(11)
F2 P F1 179.55(11)

loop_
_geom_bond_atom_site_label_1
_geom_bond_atom_site_label_2
_geom_bond_distance
Co C11 2.049(2)
Co C10 2.059(2)
Co C3 2.060(3)
Co C4 2.067(2)
Co C12 2.079(2)
Co C5 2.086(3)
Co C2 2.090(2)
Co C14 2.091(2)
Co C13 2.104(2)
Co C1 2.181(2)
C1 C2 1.405(4)
C1 C6 1.506(4)
C2 C3 1.426(3)
C2 C7 1.514(4)
C3 C4 1.420(4)
C4 C5 1.418(3)
C4 C8 1.508(3)
C10 C11 1.417(4)
C10 C14 1.433(3)
C10 C15 1.496(4)
C11 C12 1.436(4)
C11 C16 1.498(3)
C12 C13 1.423(4)
C12 C17 1.496(4)
C13 C14 1.413(3)
C13 C18 1.500(3)
C14 C19 1.497(3)
P F4 1.576(2)
P F3 1.576(2)
P F5 1.582(2)
P F6 1.583(2)
P F2 1.5949(16)
P F1 1.5980(16)

loop_
_geom_torsion_atom_site_label_1
_geom_torsion_atom_site_label_2
_geom_torsion_atom_site_label_3
_geom_torsion_atom_site_label_4
_geom_torsion
C11 Co C1 C2 -142.76(16)
C10 Co C1 C2 -169.76(15)
C3 Co C1 C2 29.57(16)
C4 Co C1 C2 65.68(16)
C12 Co C1 C2 -101.23(16)
C5 Co C1 C2 105.00(16)
C14 Co C1 C2 -106.3(4)
C13 Co C1 C2 -71.68(19)
C11 Co C1 C6 -28.3(3)
C10 Co C1 C6 -55.3(3)
C3 Co C1 C6 144.0(3)
C4 Co C1 C6 -179.9(3)
C12 Co C1 C6 13.2(3)
C5 Co C1 C6 -140.5(3)
C2 Co C1 C6 114.4(3)
C14 Co C1 C6 8.2(6)
C13 Co C1 C6 42.8(3)
C6 C1 C2 C3 -173.3(2)
Co C1 C2 C3 -52.3(2)
C6 C1 C2 C7 2.6(4)
Co C1 C2 C7 123.7(3)
C6 C1 C2 Co -121.1(2)
C11 Co C2 C1 50.9(2)
C10 Co C2 C1 50.5(7)
C3 Co C2 C1 -133.6(2)
C4 Co C2 C1 -109.65(16)
C12 Co C2 C1 87.89(16)
C5 Co C2 C1 -73.74(16)
C14 Co C2 C1 159.36(16)
C13 Co C2 C1 129.43(16)
C11 Co C2 C3 -175.44(16)
C10 Co C2 C3 -175.8(6)
C4 Co C2 C3 24.00(15)
C12 Co C2 C3 -138.46(16)
C5 Co C2 C3 59.91(17)
C14 Co C2 C3 -67.0(2)
C13 Co C2 C3 -96.92(17)
C1 Co C2 C3 133.6(2)
C11 Co C2 C7 -68.0(3)
C10 Co C2 C7 -68.4(7)
C3 Co C2 C7 107.4(3)
C4 Co C2 C7 131.4(3)
C12 Co C2 C7 -31.0(3)
C5 Co C2 C7 167.4(2)
C14 Co C2 C7 40.5(3)
C13 Co C2 C7 10.5(3)
C1 Co C2 C7 -118.9(3)
C1 C2 C3 C4 9.3(4)
C7 C2 C3 C4 -166.8(3)
Co C2 C3 C4 -45.5(2)
C1 C2 C3 Co 54.8(2)
C7 C2 C3 Co -121.4(2)
C11 Co C3 C4 162.9(5)
C10 Co C3 C4 -38.8(3)
C12 Co C3 C4 -158.32(14)
C5 Co C3 C4 26.47(14)
C2 Co C3 C4 142.5(2)
C14 Co C3 C4 -75.73(17)
C13 Co C3 C4 -118.36(15)
C1 Co C3 C4 114.16(16)
C11 Co C3 C2 20.4(7)
C10 Co C3 C2 178.68(18)
C4 Co C3 C2 -142.5(2)
C12 Co C3 C2 59.20(19)
C5 Co C3 C2 -116.01(17)
C14 Co C3 C2 141.79(15)
C13 Co C3 C2 99.16(16)
C1 Co C3 C2 -28.31(15)
C2 C3 C4 C5 -2.9(4)
Co C3 C4 C5 -48.7(2)
C2 C3 C4 C8 169.0(2)
Co C3 C4 C8 123.2(2)
C2 C3 C4 Co 45.8(2)
C11 Co C4 C5 -36.1(3)
C10 Co C4 C5 -62.41(17)
C3 Co C4 C5 138.1(2)
C12 Co C4 C5 -151.3(3)
C2 Co C4 C5 114.16(16)
C14 Co C4 C5 -103.38(15)
C13 Co C4 C5 -139.69(15)
C1 Co C4 C5 78.41(16)
C11 Co C4 C3 -174.26(18)
C10 Co C4 C3 159.46(14)
C12 Co C4 C3 70.6(4)
C5 Co C4 C3 -138.1(2)
C2 Co C4 C3 -23.97(14)
C14 Co C4 C3 118.49(14)
C13 Co C4 C3 82.18(16)
C1 Co C4 C3 -59.72(15)
C11 Co C4 C8 77.0(3)
C10 Co C4 C8 50.8(2)
C3 Co C4 C8 -108.7(3)
C12 Co C4 C8 -38.1(5)
C5 Co C4 C8 113.2(3)
C2 Co C4 C8 -132.7(2)
C14 Co C4 C8 9.8(2)
C13 Co C4 C8 -26.5(3)
C1 Co C4 C8 -168.4(2)
C3 C4 C5 Co 48.2(2)
C8 C4 C5 Co -123.4(2)
C11 Co C5 C4 160.83(14)
C10 Co C5 C4 125.52(15)
C3 Co C5 C4 -26.66(14)
C12 Co C5 C4 161.5(2)
C2 Co C5 C4 -62.19(15)
C14 Co C5 C4 87.77(15)
C13 Co C5 C4 76.4(2)
C1 Co C5 C4 -99.08(15)
C3 Co C10 C11 -174.30(19)
C4 Co C10 C11 159.51(14)
C12 Co C10 C11 -38.91(15)
C5 Co C10 C11 124.83(16)
C2 Co C10 C11 0.4(7)
C14 Co C10 C11 -119.1(2)
C13 Co C10 C11 -82.20(16)
C1 Co C10 C11 43.3(2)
C11 Co C10 C14 119.1(2)
C3 Co C10 C14 -55.2(3)
C4 Co C10 C14 -81.35(16)
C12 Co C10 C14 80.23(15)
C5 Co C10 C14 -116.03(15)
C2 Co C10 C14 119.6(6)
C13 Co C10 C14 36.94(14)
C1 Co C10 C14 162.43(15)
C11 Co C10 C15 -119.3(3)
C3 Co C10 C15 66.4(4)
C4 Co C10 C15 40.2(3)
C12 Co C10 C15 -158.2(3)
C5 Co C10 C15 5.5(3)
C2 Co C10 C15 -118.8(6)
C14 Co C10 C15 121.6(3)
C13 Co C10 C15 158.5(3)
C1 Co C10 C15 -76.0(3)
C14 C10 C11 C12 0.9(3)
C15 C10 C11 C12 -173.6(3)
Co C10 C11 C12 61.46(17)
C14 C10 C11 C16 174.5(2)
C15 C10 C11 C16 0.0(4)
Co C10 C11 C16 -125.0(3)
C14 C10 C11 Co -60.54(16)
C15 C10 C11 Co 124.9(3)
C3 Co C11 C10 162.9(5)
C4 Co C11 C10 -38.9(3)
C12 Co C11 C10 117.2(2)
C5 Co C11 C10 -63.18(17)
C2 Co C11 C10 -179.90(15)
C14 Co C11 C10 37.66(15)
C13 Co C11 C10 80.30(16)
C1 Co C11 C10 -150.41(15)
C10 Co C11 C12 -117.2(2)
C3 Co C11 C12 45.7(6)
C4 Co C11 C12 -156.12(18)
C5 Co C11 C12 179.58(14)
C2 Co C11 C12 62.86(19)
C14 Co C11 C12 -79.58(15)
C13 Co C11 C12 -36.94(15)
C1 Co C11 C12 92.35(16)
C10 Co C11 C16 120.2(3)
C3 Co C11 C16 -76.8(7)
C4 Co C11 C16 81.3(3)
C12 Co C11 C16 -122.5(3)
C5 Co C11 C16 57.0(3)
C2 Co C11 C16 -59.7(3)
C14 Co C11 C16 157.9(3)
C13 Co C11 C16 -159.5(3)
C1 Co C11 C16 -30.2(3)
C10 C11 C12 C13 -1.0(3)
C16 C11 C12 C13 -174.4(2)
Co C11 C12 C13 60.12(17)
C10 C11 C12 C17 171.7(3)
C16 C11 C12 C17 -1.8(4)
Co C11 C12 C17 -127.2(3)
C10 C11 C12 Co -61.10(16)
C16 C11 C12 Co 125.5(3)
C11 Co C12 C13 -119.6(2)
C10 Co C12 C13 -80.97(17)
C3 Co C12 C13 70.07(19)
C4 Co C12 C13 15.2(4)
C5 Co C12 C13 -120.4(2)
C2 Co C12 C13 105.15(17)
C14 Co C12 C13 -36.94(15)
C1 Co C12 C13 144.26(16)
C10 Co C12 C11 38.58(16)
C3 Co C12 C11 -170.38(14)
C4 Co C12 C11 134.7(3)
C5 Co C12 C11 -0.9(3)
C2 Co C12 C11 -135.30(16)
C14 Co C12 C11 82.61(16)
C13 Co C12 C11 119.6(2)
C1 Co C12 C11 -96.19(16)
C11 Co C12 C17 118.9(3)
C10 Co C12 C17 157.5(3)
C3 Co C12 C17 -51.5(3)
C4 Co C12 C17 -106.4(4)
C5 Co C12 C17 118.0(3)
C2 Co C12 C17 -16.4(3)
C14 Co C12 C17 -158.5(3)
C13 Co C12 C17 -121.5(3)
C1 Co C12 C17 22.7(3)
C11 C12 C13 C14 0.7(3)
C17 C12 C13 C14 -172.0(2)
Co C12 C13 C14 59.23(17)
C11 C12 C13 C18 176.0(2)
C17 C12 C13 C18 3.4(4)
Co C12 C13 C18 -125.4(3)
C11 C12 C13 Co -58.56(17)
C17 C12 C13 Co 128.8(3)
C11 Co C13 C14 -81.71(15)
C10 Co C13 C14 -37.88(14)
C3 Co C13 C14 108.90(14)
C4 Co C13 C14 65.79(17)
C12 Co C13 C14 -119.5(2)
C5 Co C13 C14 17.2(2)
C2 Co C13 C14 152.07(14)
C1 Co C13 C14 -168.71(14)
C11 Co C13 C12 37.76(16)
C10 Co C13 C12 81.59(17)
C3 Co C13 C12 -131.63(16)
C4 Co C13 C12 -174.73(15)
C5 Co C13 C12 136.70(19)
C2 Co C13 C12 -88.46(17)
C14 Co C13 C12 119.5(2)
C1 Co C13 C12 -49.2(2)
C11 Co C13 C18 157.4(3)
C10 Co C13 C18 -158.8(3)
C3 Co C13 C18 -12.0(3)
C4 Co C13 C18 -55.1(3)
C12 Co C13 C18 119.6(3)
C5 Co C13 C18 -103.7(3)
C2 Co C13 C18 31.2(3)
C14 Co C13 C18 -120.9(3)
C1 Co C13 C18 70.4(3)
C12 C13 C14 C10 -0.1(3)
C18 C13 C14 C10 -175.4(2)
Co C13 C14 C10 58.72(16)
C12 C13 C14 C19 173.3(2)
C18 C13 C14 C19 -2.1(4)
Co C13 C14 C19 -127.9(2)
C12 C13 C14 Co -58.82(16)
C18 C13 C14 Co 125.8(3)
C11 C10 C14 C13 -0.5(3)
C15 C10 C14 C13 173.9(2)
Co C10 C14 C13 -60.09(16)
C11 C10 C14 C19 -173.8(2)
C15 C10 C14 C19 0.6(4)
Co C10 C14 C19 126.6(2)
C11 C10 C14 Co 59.58(16)
C15 C10 C14 Co -126.0(3)
C11 Co C14 C13 81.57(15)
C10 Co C14 C13 119.2(2)
C3 Co C14 C13 -89.21(16)
C4 Co C14 C13 -129.06(14)
C12 Co C14 C13 37.31(15)
C5 Co C14 C13 -170.07(14)
C2 Co C14 C13 -47.1(2)
C1 Co C14 C13 42.7(5)
C11 Co C14 C10 -37.61(15)
C3 Co C14 C10 151.61(15)
C4 Co C14 C10 111.76(15)
C12 Co C14 C10 -81.87(15)
C5 Co C14 C10 70.74(16)
C2 Co C14 C10 -166.30(16)
C13 Co C14 C10 -119.2(2)
C1 Co C14 C10 -76.5(5)
C11 Co C14 C19 -157.6(3)
C10 Co C14 C19 -120.0(3)
C3 Co C14 C19 31.6(3)
C4 Co C14 C19 -8.2(3)
C12 Co C14 C19 158.1(3)
C5 Co C14 C19 -49.3(3)
C2 Co C14 C19 73.7(3)
C13 Co C14 C19 120.8(3)
C1 Co C14 C19 163.5(4)
